data_2230047
loop_
_publ_author_name
'Li, Xiu-juan'
'Huang, Xian-gang'
'Li, Kang-jun'

_publ_section_title
;
 4-[(2'-Cyanobiphenyl-4-yl)methyl]morpholin-4-ium tetrafluoridoborate
;
_journal_coeditor_code JH2276
_journal_issue 5
_journal_name_full 'Acta Crystallographica Section E'
_journal_page_first o1061
_journal_paper_doi 10.1107/S160053681101186X
_journal_volume 67
_journal_year 2011
_chemical_formula_iupac 'C18 H19 N2 O +, B F4 -'
_chemical_formula_moiety 'C18 H19 N2 O +, B F4 -'
_chemical_formula_sum 'C18 H19 B F4 N2 O'
_chemical_formula_weight 366.16
_chemical_name_systematic
;
4-[(2'-Cyanobiphenyl-4-yl)methyl]morpholin-4-ium tetrafluoridoborate
;
_space_group_IT_number 2
_symmetry_cell_setting triclinic
_symmetry_space_group_name_Hall '-P 1'
_symmetry_space_group_name_H-M 'P -1'
_atom_sites_solution_hydrogens geom
_atom_sites_solution_primary direct
_atom_sites_solution_secondary difmap
_audit_creation_method SHELXL-97
_cell_angle_alpha 76.324(14)
_cell_angle_beta 83.71(2)
_cell_angle_gamma 86.50(3)
_cell_formula_units_Z 2
_cell_length_a 9.059(6)
_cell_length_b 9.859(8)
_cell_length_c 10.597(8)
_cell_measurement_reflns_used 2199
_cell_measurement_temperature 298(2)
_cell_measurement_theta_max 27.4276
_cell_measurement_theta_min 2.5533
_cell_volume 913.5(12)
_computing_cell_refinement 'CrystalClear (Rigaku, 2005)'
_computing_data_collection 'CrystalClear (Rigaku, 2005)'
_computing_data_reduction 'CrystalClear (Rigaku, 2005)'
_computing_molecular_graphics 'SHELXTL (Sheldrick, 2008)'
_computing_publication_material 'SHELXTL (Sheldrick, 2008)'
_computing_structure_refinement 'SHELXL97 (Sheldrick, 2008)'
_computing_structure_solution 'SHELXS97 (Sheldrick, 2008)'
_diffrn_ambient_temperature 298(2)
_diffrn_detector_area_resol_mean 13.6612
_diffrn_measured_fraction_theta_full 0.985
_diffrn_measured_fraction_theta_max 0.985
_diffrn_measurement_device_type 'Rigaku SCXmini diffractometer'
_diffrn_measurement_method '\w scans'
_diffrn_radiation_monochromator graphite
_diffrn_radiation_source 'fine-focus sealed tube'
_diffrn_radiation_type MoK\a
_diffrn_radiation_wavelength 0.71073
_diffrn_reflns_av_R_equivalents 0.0275
_diffrn_reflns_av_sigmaI/netI 0.0335
_diffrn_reflns_limit_h_max 11
_diffrn_reflns_limit_h_min -11
_diffrn_reflns_limit_k_max 12
_diffrn_reflns_limit_k_min -12
_diffrn_reflns_limit_l_max 13
_diffrn_reflns_limit_l_min -13
_diffrn_reflns_number 9817
_diffrn_reflns_theta_full 27.43
_diffrn_reflns_theta_max 27.43
_diffrn_reflns_theta_min 2.55
_diffrn_standards_number 0
_exptl_absorpt_coefficient_mu 0.110
_exptl_absorpt_correction_T_max 0.978
_exptl_absorpt_correction_T_min 0.978
_exptl_absorpt_correction_type multi-scan
_exptl_absorpt_process_details '(CrystalClear; Rigaku, 2005)'
_exptl_crystal_colour Colourless
_exptl_crystal_density_diffrn 1.331
_exptl_crystal_density_method 'not measured'
_exptl_crystal_description Prism
_exptl_crystal_F_000 380
_exptl_crystal_size_max 0.2000
_exptl_crystal_size_mid 0.2000
_exptl_crystal_size_min 0.2000
_refine_diff_density_max 0.486
_refine_diff_density_min -0.298
_refine_ls_extinction_method none
_refine_ls_goodness_of_fit_ref 1.059
_refine_ls_hydrogen_treatment mixed
_refine_ls_matrix_type full
_refine_ls_number_parameters 239
_refine_ls_number_reflns 4098
_refine_ls_number_restraints 1
_refine_ls_restrained_S_all 1.059
_refine_ls_R_factor_all 0.0865
_refine_ls_R_factor_gt 0.0669
_refine_ls_shift/su_max 0.000
_refine_ls_shift/su_mean 0.000
_refine_ls_structure_factor_coef Fsqd
_refine_ls_weighting_details 'calc w=1/[\s^2^(Fo^2^)+(0.1049P)^2^+0.2107P] where P=(Fo^2^+2Fc^2^)/3'
_refine_ls_weighting_scheme calc
_refine_ls_wR_factor_gt 0.1854
_refine_ls_wR_factor_ref 0.2019
_reflns_number_gt 3039
_reflns_number_total 4098
_reflns_threshold_expression >2sigma(I)
_cod_data_source_file jh2276.cif
_cod_data_source_block I
_cod_original_sg_symbol_Hall '-P 1 '
_cod_original_sg_symbol_H-M 'P -1 '
_cod_database_code 2230047
_cod_database_fobs_code 2230047

loop_
_symmetry_equiv_pos_as_xyz
'x, y, z'
'-x, -y, -z'

loop_
_atom_site_type_symbol
_atom_site_label
_atom_site_fract_x
_atom_site_fract_y
_atom_site_fract_z
_atom_site_U_iso_or_equiv
_atom_site_adp_type
_atom_site_calc_flag
_atom_site_refinement_flags
_atom_site_occupancy
_atom_site_disorder_assembly
_atom_site_disorder_group
C C1 0.9918(2) 0.3886(3) 0.3969(2) 0.0559(5) Uani d . 1 . .
C C2 1.0478(2) 0.2599(2) 0.47565(19) 0.0472(5) Uani d . 1 . .
C C3 1.1901(2) 0.2084(3) 0.4395(2) 0.0613(6) Uani d . 1 . .
H H3A 1.2463 0.2570 0.3658 0.074 Uiso calc R 1 . .
C C4 1.2460(3) 0.0863(3) 0.5129(3) 0.0662(7) Uani d . 1 . .
H H4A 1.3404 0.0522 0.4890 0.079 Uiso calc R 1 . .
C C5 1.1631(3) 0.0144(3) 0.6214(2) 0.0644(6) Uani d . 1 . .
H H5A 1.2009 -0.0692 0.6700 0.077 Uiso calc R 1 . .
C C6 1.0234(2) 0.0653(2) 0.6593(2) 0.0533(5) Uani d . 1 . .
H H6A 0.9695 0.0162 0.7341 0.064 Uiso calc R 1 . .
C C7 0.9623(2) 0.1888(2) 0.58744(18) 0.0436(4) Uani d . 1 . .
C C8 0.8154(2) 0.24449(19) 0.63377(18) 0.0424(4) Uani d . 1 . .
C C9 0.7937(2) 0.2673(2) 0.75930(19) 0.0521(5) Uani d . 1 . .
H H9A 0.8707 0.2464 0.8128 0.062 Uiso calc R 1 . .
C C10 0.6601(2) 0.3203(3) 0.8053(2) 0.0564(5) Uani d . 1 . .
H H10A 0.6487 0.3376 0.8885 0.068 Uiso calc R 1 . .
C C11 0.5416(2) 0.3483(2) 0.7281(2) 0.0475(5) Uani d . 1 . .
C C12 0.5617(2) 0.3237(2) 0.6039(2) 0.0513(5) Uani d . 1 . .
H H12A 0.4831 0.3409 0.5519 0.062 Uiso calc R 1 . .
C C13 0.6973(2) 0.2736(2) 0.55624(19) 0.0480(5) Uani d . 1 . .
H H13A 0.7098 0.2594 0.4720 0.058 Uiso calc R 1 . .
C C14 0.3952(2) 0.4050(2) 0.7809(2) 0.0570(6) Uani d . 1 . .
H H14A 0.4119 0.4897 0.8081 0.068 Uiso calc R 1 . .
H H14B 0.3293 0.4291 0.7120 0.068 Uiso calc R 1 . .
C C16 0.2802(2) 0.1734(2) 0.8569(2) 0.0523(5) Uani d . 1 . .
H H16A 0.3689 0.1267 0.8251 0.063 Uiso calc R 1 . .
H H16B 0.2158 0.1995 0.7870 0.063 Uiso calc R 1 . .
C C17 0.2012(3) 0.0752(2) 0.9722(3) 0.0633(6) Uani d . 1 . .
H H17A 0.1733 -0.0066 0.9457 0.076 Uiso calc R 1 . .
H H17B 0.2678 0.0446 1.0400 0.076 Uiso calc R 1 . .
C C18 0.1109(3) 0.2580(3) 1.0663(2) 0.0645(6) Uani d . 1 . .
H H18A 0.1768 0.2267 1.1345 0.077 Uiso calc R 1 . .
H H18B 0.0222 0.3002 1.1034 0.077 Uiso calc R 1 . .
C C19 0.1868(2) 0.3662(2) 0.9572(2) 0.0550(5) Uani d . 1 . .
H H19A 0.1184 0.4039 0.8922 0.066 Uiso calc R 1 . .
H H19B 0.2162 0.4423 0.9914 0.066 Uiso calc R 1 . .
N N1 0.9501(3) 0.4903(3) 0.3325(2) 0.0805(7) Uani d . 1 . .
N N2 0.32178(17) 0.30144(17) 0.89484(16) 0.0432(4) Uani d D 1 . .
H H2 0.384(2) 0.273(3) 0.958(2) 0.064(7) Uiso d D 1 . .
O O1 0.07139(17) 0.14212(18) 1.02265(16) 0.0638(4) Uani d . 1 . .
B B1 0.5558(3) 0.2295(3) 1.1710(3) 0.0583(6) Uani d . 1 . .
F F1 0.4631(2) 0.33813(19) 1.1168(2) 0.1044(7) Uani d . 1 . .
F F2 0.70030(18) 0.2643(2) 1.13544(18) 0.0962(6) Uani d . 1 . .
F F3 0.5250(3) 0.1264(2) 1.1129(3) 0.1298(9) Uani d . 1 . .
F F4 0.5317(2) 0.2022(4) 1.29990(17) 0.1466(12) Uani d . 1 . .

loop_
_atom_site_aniso_label
_atom_site_aniso_U_11
_atom_site_aniso_U_22
_atom_site_aniso_U_33
_atom_site_aniso_U_12
_atom_site_aniso_U_13
_atom_site_aniso_U_23
C1 0.0508(12) 0.0678(14) 0.0446(11) -0.0121(10) -0.0021(9) -0.0030(10)
C2 0.0432(10) 0.0557(11) 0.0435(10) -0.0053(8) -0.0042(8) -0.0122(8)
C3 0.0464(12) 0.0853(16) 0.0557(12) -0.0068(11) 0.0029(9) -0.0257(12)
C4 0.0478(12) 0.0833(17) 0.0756(16) 0.0131(11) -0.0107(11) -0.0360(14)
C5 0.0664(14) 0.0620(13) 0.0698(15) 0.0143(11) -0.0248(12) -0.0215(12)
C6 0.0572(12) 0.0519(11) 0.0503(11) 0.0005(9) -0.0105(9) -0.0090(9)
C7 0.0411(10) 0.0486(10) 0.0421(10) -0.0043(8) -0.0064(7) -0.0107(8)
C8 0.0398(9) 0.0442(10) 0.0409(9) -0.0062(7) -0.0018(7) -0.0049(8)
C9 0.0424(10) 0.0708(13) 0.0423(10) -0.0109(9) -0.0033(8) -0.0099(9)
C10 0.0463(11) 0.0756(15) 0.0490(11) -0.0132(10) 0.0053(8) -0.0196(10)
C11 0.0411(10) 0.0427(10) 0.0556(11) -0.0074(8) 0.0039(8) -0.0077(8)
C12 0.0441(10) 0.0528(11) 0.0541(11) -0.0020(8) -0.0094(8) -0.0047(9)
C13 0.0476(11) 0.0542(11) 0.0423(10) -0.0019(8) -0.0062(8) -0.0106(8)
C14 0.0495(11) 0.0417(10) 0.0723(14) -0.0059(8) 0.0111(10) -0.0054(10)
C16 0.0475(11) 0.0501(11) 0.0614(12) -0.0106(8) 0.0070(9) -0.0208(10)
C17 0.0554(13) 0.0523(12) 0.0777(15) -0.0121(10) 0.0077(11) -0.0101(11)
C18 0.0563(13) 0.0836(16) 0.0521(12) -0.0033(11) 0.0075(10) -0.0183(12)
C19 0.0485(11) 0.0586(12) 0.0594(12) 0.0031(9) 0.0049(9) -0.0224(10)
N1 0.0768(15) 0.0817(15) 0.0685(13) -0.0147(12) -0.0147(11) 0.0177(12)
N2 0.0370(8) 0.0448(8) 0.0486(9) -0.0033(6) -0.0026(7) -0.0125(7)
O1 0.0457(8) 0.0748(11) 0.0671(10) -0.0151(7) 0.0091(7) -0.0123(8)
B1 0.0525(14) 0.0645(15) 0.0594(15) 0.0077(11) -0.0145(11) -0.0158(12)
F1 0.1023(14) 0.0844(12) 0.1375(16) 0.0327(10) -0.0665(12) -0.0316(11)
F2 0.0606(10) 0.1263(15) 0.0970(12) -0.0091(9) -0.0087(8) -0.0145(11)
F3 0.1141(16) 0.0880(13) 0.211(3) -0.0028(11) -0.0255(16) -0.0766(16)
F4 0.0801(13) 0.281(3) 0.0580(10) 0.0229(16) -0.0057(8) -0.0060(14)

loop_
_atom_type_symbol
_atom_type_description
_atom_type_scat_dispersion_real
_atom_type_scat_dispersion_imag
_atom_type_scat_source
C C 0.0033 0.0016 'International Tables Vol C Tables 4.2.6.8 and 6.1.1.4'
H H 0.0000 0.0000 'International Tables Vol C Tables 4.2.6.8 and 6.1.1.4'
B B 0.0013 0.0007 'International Tables Vol C Tables 4.2.6.8 and 6.1.1.4'
N N 0.0061 0.0033 'International Tables Vol C Tables 4.2.6.8 and 6.1.1.4'
O O 0.0106 0.0060 'International Tables Vol C Tables 4.2.6.8 and 6.1.1.4'
F F 0.0171 0.0103 'International Tables Vol C Tables 4.2.6.8 and 6.1.1.4'

loop_
_geom_angle_atom_site_label_1
_geom_angle_atom_site_label_2
_geom_angle_atom_site_label_3
_geom_angle_site_symmetry_1
_geom_angle_site_symmetry_3
_geom_angle
_geom_angle_publ_flag
N1 C1 C2 . . 178.5(3) ?
C7 C2 C3 . . 120.7(2) ?
C7 C2 C1 . . 120.47(18) ?
C3 C2 C1 . . 118.78(19) ?
C4 C3 C2 . . 120.0(2) ?
C4 C3 H3A . . 120.0 ?
C2 C3 H3A . . 120.0 ?
C5 C4 C3 . . 120.1(2) ?
C5 C4 H4A . . 120.0 ?
C3 C4 H4A . . 120.0 ?
C4 C5 C6 . . 120.5(2) ?
C4 C5 H5A . . 119.8 ?
C6 C5 H5A . . 119.8 ?
C5 C6 C7 . . 121.3(2) ?
C5 C6 H6A . . 119.4 ?
C7 C6 H6A . . 119.4 ?
C6 C7 C2 . . 117.45(19) ?
C6 C7 C8 . . 120.07(17) ?
C2 C7 C8 . . 122.40(18) ?
C9 C8 C13 . . 118.51(18) ?
C9 C8 C7 . . 119.17(17) ?
C13 C8 C7 . . 122.31(18) ?
C10 C9 C8 . . 121.01(19) ?
C10 C9 H9A . . 119.5 ?
C8 C9 H9A . . 119.5 ?
C9 C10 C11 . . 120.4(2) ?
C9 C10 H10A . . 119.8 ?
C11 C10 H10A . . 119.8 ?
C12 C11 C10 . . 118.88(19) ?
C12 C11 C14 . . 121.43(19) ?
C10 C11 C14 . . 119.7(2) ?
C13 C12 C11 . . 120.69(19) ?
C13 C12 H12A . . 119.7 ?
C11 C12 H12A . . 119.7 ?
C12 C13 C8 . . 120.45(19) ?
C12 C13 H13A . . 119.8 ?
C8 C13 H13A . . 119.8 ?
N2 C14 C11 . . 112.09(17) ?
N2 C14 H14A . . 109.2 ?
C11 C14 H14A . . 109.2 ?
N2 C14 H14B . . 109.2 ?
C11 C14 H14B . . 109.2 ?
H14A C14 H14B . . 107.9 ?
N2 C16 C17 . . 110.42(18) ?
N2 C16 H16A . . 109.6 ?
C17 C16 H16A . . 109.6 ?
N2 C16 H16B . . 109.6 ?
C17 C16 H16B . . 109.6 ?
H16A C16 H16B . . 108.1 ?
O1 C17 C16 . . 110.81(19) ?
O1 C17 H17A . . 109.5 ?
C16 C17 H17A . . 109.5 ?
O1 C17 H17B . . 109.5 ?
C16 C17 H17B . . 109.5 ?
H17A C17 H17B . . 108.1 ?
O1 C18 C19 . . 111.95(18) ?
O1 C18 H18A . . 109.2 ?
C19 C18 H18A . . 109.2 ?
O1 C18 H18B . . 109.2 ?
C19 C18 H18B . . 109.2 ?
H18A C18 H18B . . 107.9 ?
N2 C19 C18 . . 110.08(18) ?
N2 C19 H19A . . 109.6 ?
C18 C19 H19A . . 109.6 ?
N2 C19 H19B . . 109.6 ?
C18 C19 H19B . . 109.6 ?
H19A C19 H19B . . 108.2 ?
C16 N2 C19 . . 109.84(16) ?
C16 N2 C14 . . 112.09(17) ?
C19 N2 C14 . . 111.26(16) ?
C16 N2 H2 . . 107.1(16) ?
C19 N2 H2 . . 105.8(16) ?
C14 N2 H2 . . 110.5(16) ?
C18 O1 C17 . . 110.10(17) ?
F4 B1 F3 . . 116.5(3) ?
F4 B1 F2 . . 108.7(2) ?
F3 B1 F2 . . 109.0(2) ?
F4 B1 F1 . . 109.9(2) ?
F3 B1 F1 . . 102.7(2) ?
F2 B1 F1 . . 109.9(2) ?

loop_
_geom_bond_atom_site_label_1
_geom_bond_atom_site_label_2
_geom_bond_site_symmetry_2
_geom_bond_distance
_geom_bond_publ_flag
C1 N1 . 1.140(3) ?
C1 C2 . 1.441(3) ?
C2 C7 . 1.403(3) ?
C2 C3 . 1.403(3) ?
C3 C4 . 1.372(4) ?
C3 H3A . 0.9300 ?
C4 C5 . 1.371(4) ?
C4 H4A . 0.9300 ?
C5 C6 . 1.386(3) ?
C5 H5A . 0.9300 ?
C6 C7 . 1.393(3) ?
C6 H6A . 0.9300 ?
C7 C8 . 1.486(3) ?
C8 C9 . 1.392(3) ?
C8 C13 . 1.395(3) ?
C9 C10 . 1.374(3) ?
C9 H9A . 0.9300 ?
C10 C11 . 1.396(3) ?
C10 H10A . 0.9300 ?
C11 C12 . 1.386(3) ?
C11 C14 . 1.509(3) ?
C12 C13 . 1.384(3) ?
C12 H12A . 0.9300 ?
C13 H13A . 0.9300 ?
C14 N2 . 1.506(3) ?
C14 H14A . 0.9700 ?
C14 H14B . 0.9700 ?
C16 N2 . 1.493(3) ?
C16 C17 . 1.509(3) ?
C16 H16A . 0.9700 ?
C16 H16B . 0.9700 ?
C17 O1 . 1.428(3) ?
C17 H17A . 0.9700 ?
C17 H17B . 0.9700 ?
C18 O1 . 1.408(3) ?
C18 C19 . 1.510(3) ?
C18 H18A . 0.9700 ?
C18 H18B . 0.9700 ?
C19 N2 . 1.505(3) ?
C19 H19A . 0.9700 ?
C19 H19B . 0.9700 ?
N2 H2 . 0.904(16) ?
B1 F4 . 1.324(3) ?
B1 F3 . 1.363(3) ?
B1 F2 . 1.363(3) ?
B1 F1 . 1.374(3) ?

loop_
_geom_hbond_atom_site_label_D
_geom_hbond_atom_site_label_H
_geom_hbond_atom_site_label_A
_geom_hbond_site_symmetry_A
_geom_hbond_distance_DH
_geom_hbond_distance_HA
_geom_hbond_distance_DA
_geom_hbond_angle_DHA
N2 H2 F1 . 0.904(16) 2.14(2) 2.902(3) 141(2)
N2 H2 F3 . 0.904(16) 2.353(18) 3.219(3) 161(2)

loop_
_geom_torsion_atom_site_label_1
_geom_torsion_atom_site_label_2
_geom_torsion_atom_site_label_3
_geom_torsion_atom_site_label_4
_geom_torsion_site_symmetry_1
_geom_torsion_site_symmetry_2
_geom_torsion_site_symmetry_3
_geom_torsion_site_symmetry_4
_geom_torsion
_geom_torsion_publ_flag
C7 C2 C3 C4 . . . . 0.8(3) ?
C1 C2 C3 C4 . . . . 179.9(2) ?
C2 C3 C4 C5 . . . . 0.1(3) ?
C3 C4 C5 C6 . . . . -1.1(4) ?
C4 C5 C6 C7 . . . . 1.2(3) ?
C5 C6 C7 C2 . . . . -0.3(3) ?
C5 C6 C7 C8 . . . . -177.10(19) ?
C3 C2 C7 C6 . . . . -0.7(3) ?
C1 C2 C7 C6 . . . . -179.81(19) ?
C3 C2 C7 C8 . . . . 176.01(18) ?
C1 C2 C7 C8 . . . . -3.1(3) ?
C6 C7 C8 C9 . . . . 54.6(3) ?
C2 C7 C8 C9 . . . . -122.0(2) ?
C6 C7 C8 C13 . . . . -124.7(2) ?
C2 C7 C8 C13 . . . . 58.6(3) ?
C13 C8 C9 C10 . . . . -1.5(3) ?
C7 C8 C9 C10 . . . . 179.17(19) ?
C8 C9 C10 C11 . . . . 2.0(3) ?
C9 C10 C11 C12 . . . . -0.9(3) ?
C9 C10 C11 C14 . . . . 179.33(19) ?
C10 C11 C12 C13 . . . . -0.8(3) ?
C14 C11 C12 C13 . . . . 179.01(18) ?
C11 C12 C13 C8 . . . . 1.3(3) ?
C9 C8 C13 C12 . . . . -0.2(3) ?
C7 C8 C13 C12 . . . . 179.14(18) ?
C12 C11 C14 N2 . . . . 114.6(2) ?
C10 C11 C14 N2 . . . . -65.7(3) ?
N2 C16 C17 O1 . . . . 58.1(3) ?
O1 C18 C19 N2 . . . . -56.8(3) ?
C17 C16 N2 C19 . . . . -53.4(2) ?
C17 C16 N2 C14 . . . . -177.59(18) ?
C18 C19 N2 C16 . . . . 52.3(2) ?
C18 C19 N2 C14 . . . . 176.95(18) ?
C11 C14 N2 C16 . . . . -64.1(2) ?
C11 C14 N2 C19 . . . . 172.46(17) ?
C19 C18 O1 C17 . . . . 61.2(2) ?
C16 C17 O1 C18 . . . . -61.4(3) ?
